data_4505552
loop_
_publ_author_name
'Li, Bo'
'Zang, Shuang-Quan'
'Ji, Can'
'Hou, Hong-Wei'
'Mak, Thomas C. W.'

_publ_section_title
;
 Syntheses, Structures, and Properties of Silver--Organic Frameworks
 Constructed with
 1,1&#x2032;-Biphenyl-2,2&#x2032;,6,6&#x2032;-tetracarboxylic Acid
;
_journal_issue 3
_journal_name_full 'Crystal Growth &amp; Design'
_journal_page_first 1443
_journal_paper_doi 10.1021/cg2015447
_journal_volume 12
_journal_year 2012
_chemical_formula_moiety '2(C10 H8 Ag N2), 2(C8 H4 O4), Cl O4'
_chemical_formula_sum 'C36 H24 Ag2 Cl N4 O12'
_chemical_formula_weight 955.78
_chemical_name_systematic
; 
 ? 
;
_space_group_IT_number 13
_symmetry_cell_setting monoclinic
_symmetry_space_group_name_Hall '-P 2yc'
_symmetry_space_group_name_H-M 'P 1 2/c 1'
_atom_sites_solution_hydrogens geom
_atom_sites_solution_primary direct
_atom_sites_solution_secondary difmap
_audit_creation_method SHELXL-97
_cell_angle_alpha 90.00
_cell_angle_beta 124.520(4)
_cell_angle_gamma 90.00
_cell_formula_units_Z 2
_cell_length_a 13.1642(5)
_cell_length_b 9.9022(5)
_cell_length_c 16.0294(11)
_cell_measurement_reflns_used 3255
_cell_measurement_temperature 296
_cell_measurement_theta_max 29.0022
_cell_measurement_theta_min 3.0253
_cell_volume 1721.60(18)
_computing_structure_refinement 'SHELXL-97 (Sheldrick, 1997)'
_computing_structure_solution 'SHELXS-97 (Sheldrick, 1990)'
_diffrn_ambient_temperature 296
_diffrn_measured_fraction_theta_full 0.998
_diffrn_measured_fraction_theta_max 0.998
_diffrn_radiation_monochromator graphite
_diffrn_radiation_source 'fine-focus sealed tube'
_diffrn_radiation_type MoK\a
_diffrn_radiation_wavelength 0.71073
_diffrn_reflns_av_R_equivalents 0.0250
_diffrn_reflns_av_sigmaI/netI 0.0346
_diffrn_reflns_limit_h_max 15
_diffrn_reflns_limit_h_min -14
_diffrn_reflns_limit_k_max 11
_diffrn_reflns_limit_k_min -10
_diffrn_reflns_limit_l_max 18
_diffrn_reflns_limit_l_min -19
_diffrn_reflns_number 6766
_diffrn_reflns_theta_full 25.00
_diffrn_reflns_theta_max 25.00
_diffrn_reflns_theta_min 3.08
_exptl_absorpt_coefficient_mu 1.289
_exptl_absorpt_correction_T_max 0.8203
_exptl_absorpt_correction_T_min 0.7826
_exptl_absorpt_correction_type multi-scan
_exptl_absorpt_process_details 'SADABS (2009)'
_exptl_crystal_density_diffrn 1.844
_exptl_crystal_density_method 'not measured'
_exptl_crystal_F_000 950
_exptl_crystal_size_max 0.20
_exptl_crystal_size_mid 0.18
_exptl_crystal_size_min 0.16
_refine_diff_density_max 1.995
_refine_diff_density_min -3.262
_refine_diff_density_rms 0.119
_refine_ls_extinction_method none
_refine_ls_goodness_of_fit_ref 1.042
_refine_ls_hydrogen_treatment constr
_refine_ls_matrix_type full
_refine_ls_number_parameters 246
_refine_ls_number_reflns 3028
_refine_ls_number_restraints 0
_refine_ls_restrained_S_all 1.042
_refine_ls_R_factor_all 0.0759
_refine_ls_R_factor_gt 0.0604
_refine_ls_shift/su_max 0.000
_refine_ls_shift/su_mean 0.000
_refine_ls_structure_factor_coef Fsqd
_refine_ls_weighting_details 'calc w=1/[\s^2^(Fo^2^)+(0.0768P)^2^+8.1877P] where P=(Fo^2^+2Fc^2^)/3'
_refine_ls_weighting_scheme calc
_refine_ls_wR_factor_gt 0.1524
_refine_ls_wR_factor_ref 0.1611
_reflns_number_gt 2401
_reflns_number_total 3028
_reflns_threshold_expression >2sigma(I)
_cod_data_source_file cg2015447_si_002.cif
_cod_data_source_block 4
_cod_depositor_comments
;
The following automatic conversions were performed:

'_symmetry_cell_setting' value ' Monoclinic ' changed to 'monoclinic'
according to /home/saulius/struct/CIF-dictionaries/cif_core.dic
dictionary named 'cif_core.dic' version 2.4.1 from 2010-06-29.

Automatic conversion script
Id: cif_fix_values 1715 2011-07-08 13:25:40Z adriana 
;
_cod_original_sg_symbol_H-M 'P 2/c '
_cod_database_code 4505552

loop_
_symmetry_equiv_pos_as_xyz
'x, y, z'
'-x, y, -z+1/2'
'-x, -y, -z'
'x, -y, z-1/2'

loop_
_atom_site_label
_atom_site_type_symbol
_atom_site_fract_x
_atom_site_fract_y
_atom_site_fract_z
_atom_site_U_iso_or_equiv
_atom_site_adp_type
_atom_site_occupancy
_atom_site_symmetry_multiplicity
_atom_site_calc_flag
_atom_site_refinement_flags
Cl1 Cl 0.5000 0.5535(3) 0.2500 0.0574(6) Uani 1 2 d S
Ag1 Ag 0.0000 0.86518(8) 0.7500 0.0496(3) Uani 1 2 d S
Ag2 Ag 1.0000 1.0000 1.0000 0.0623(3) Uani 1 2 d S
N1 N 0.1933(4) 0.8870(5) 0.8027(4) 0.0397(13) Uani 1 1 d .
N2 N 0.8063(5) 0.9670(6) 0.9414(4) 0.0448(14) Uani 1 1 d .
C1 C 0.2513(6) 0.7870(7) 0.7892(5) 0.0423(15) Uani 1 1 d .
H1 H 0.2088 0.7069 0.7598 0.051 Uiso 1 1 calc R
C2 C 0.3713(5) 0.7974(6) 0.8169(5) 0.0387(14) Uani 1 1 d .
H2 H 0.4086 0.7244 0.8078 0.046 Uiso 1 1 calc R
C3 C 0.4357(5) 0.9162(6) 0.8580(4) 0.0316(13) Uani 1 1 d .
C4 C 0.3753(6) 1.0199(7) 0.8725(5) 0.0402(15) Uani 1 1 d .
H4A H 0.4155 1.1014 0.9009 0.048 Uiso 1 1 calc R
C5 C 0.2566(6) 1.0016(7) 0.8447(5) 0.0429(16) Uani 1 1 d .
H5 H 0.2183 1.0717 0.8556 0.051 Uiso 1 1 calc R
C6 C 0.5637(5) 0.9328(6) 0.8856(5) 0.0331(13) Uani 1 1 d .
C7 C 0.6426(5) 0.8238(7) 0.9114(5) 0.0361(14) Uani 1 1 d .
H7 H 0.6157 0.7366 0.9103 0.043 Uiso 1 1 calc R
C8 C 0.7611(5) 0.8456(7) 0.9386(5) 0.0428(16) Uani 1 1 d .
H8 H 0.8124 0.7711 0.9561 0.051 Uiso 1 1 calc R
C9 C 0.7308(6) 1.0718(8) 0.9162(6) 0.0510(18) Uani 1 1 d .
H9 H 0.7604 1.1577 0.9178 0.061 Uiso 1 1 calc R
C10 C 0.6103(6) 1.0589(7) 0.8877(6) 0.0457(17) Uani 1 1 d .
H10 H 0.5608 1.1351 0.8700 0.055 Uiso 1 1 calc R
O1 O 0.0625(4) 0.2593(5) 0.5861(3) 0.0399(10) Uani 1 1 d .
O2 O -0.0060(4) 0.1691(4) 0.6707(3) 0.0357(10) Uani 1 1 d .
O3 O 0.0054(5) 0.6662(5) 0.8664(3) 0.0538(13) Uani 1 1 d .
O4 O 0.1351(5) 0.5588(6) 1.0098(3) 0.0559(14) Uani 1 1 d .
H4 H 0.1084 0.6125 1.0319 0.084 Uiso 1 1 calc R
C11 C 0.1277(5) 0.3564(6) 0.7453(4) 0.0291(12) Uani 1 1 d .
C12 C 0.0688(5) 0.4332(6) 0.7799(4) 0.0260(12) Uani 1 1 d .
C13 C 0.1415(5) 0.5007(6) 0.8722(4) 0.0293(12) Uani 1 1 d .
C14 C 0.2694(6) 0.4943(7) 0.9262(5) 0.0388(15) Uani 1 1 d .
H14 H 0.3173 0.5367 0.9889 0.047 Uiso 1 1 calc R
C15 C 0.3257(6) 0.4267(7) 0.8886(5) 0.0447(16) Uani 1 1 d .
H15 H 0.4112 0.4264 0.9241 0.054 Uiso 1 1 calc R
C16 C 0.2552(5) 0.3589(6) 0.7977(5) 0.0366(14) Uani 1 1 d .
H16 H 0.2933 0.3145 0.7713 0.044 Uiso 1 1 calc R
C17 C 0.0566(5) 0.2591(6) 0.6600(4) 0.0283(12) Uani 1 1 d .
C18 C 0.0851(5) 0.5837(6) 0.9137(4) 0.0313(13) Uani 1 1 d .
O5 O 0.5199(7) 0.6323(8) 0.3301(6) 0.107(3) Uani 1 1 d .
O6 O 0.6072(5) 0.4715(5) 0.2865(4) 0.0574(6) Uani 1 1 d .

loop_
_atom_site_aniso_label
_atom_site_aniso_U_11
_atom_site_aniso_U_22
_atom_site_aniso_U_33
_atom_site_aniso_U_23
_atom_site_aniso_U_13
_atom_site_aniso_U_12
Cl1 0.0725(16) 0.0444(13) 0.0652(15) 0.000 0.0448(14) 0.000
Ag1 0.0213(4) 0.0596(5) 0.0665(5) 0.000 0.0241(4) 0.000
Ag2 0.0207(4) 0.0855(7) 0.0732(6) 0.0249(5) 0.0221(4) -0.0010(3)
N1 0.022(2) 0.046(3) 0.050(3) 0.001(3) 0.020(2) -0.003(2)
N2 0.025(3) 0.058(4) 0.050(3) 0.012(3) 0.021(3) -0.002(2)
C1 0.030(3) 0.036(3) 0.057(4) -0.006(3) 0.022(3) -0.008(3)
C2 0.028(3) 0.037(3) 0.052(4) -0.003(3) 0.023(3) 0.001(3)
C3 0.023(3) 0.036(3) 0.033(3) 0.007(3) 0.014(2) 0.004(2)
C4 0.028(3) 0.039(4) 0.047(4) -0.007(3) 0.017(3) -0.005(3)
C5 0.031(3) 0.040(4) 0.053(4) -0.007(3) 0.021(3) 0.003(3)
C6 0.021(3) 0.039(3) 0.038(3) 0.004(3) 0.016(3) 0.001(2)
C7 0.025(3) 0.041(3) 0.040(3) 0.002(3) 0.017(3) -0.001(3)
C8 0.022(3) 0.049(4) 0.050(4) 0.009(3) 0.016(3) 0.007(3)
C9 0.030(3) 0.048(4) 0.069(5) 0.017(4) 0.024(3) -0.006(3)
C10 0.030(3) 0.040(4) 0.064(4) 0.016(3) 0.025(3) 0.003(3)
O1 0.046(3) 0.049(3) 0.035(2) -0.004(2) 0.028(2) -0.005(2)
O2 0.038(2) 0.039(2) 0.035(2) -0.0068(19) 0.0234(19) -0.0083(19)
O3 0.057(3) 0.065(3) 0.040(3) 0.007(2) 0.028(2) 0.027(3)
O4 0.069(3) 0.070(4) 0.034(2) 0.005(2) 0.032(3) 0.028(3)
C11 0.027(3) 0.033(3) 0.031(3) -0.001(3) 0.018(2) -0.003(2)
C12 0.025(3) 0.030(3) 0.026(3) 0.002(2) 0.016(2) 0.000(2)
C13 0.030(3) 0.033(3) 0.029(3) 0.001(2) 0.019(3) 0.001(2)
C14 0.027(3) 0.047(4) 0.034(3) -0.010(3) 0.013(3) -0.006(3)
C15 0.022(3) 0.060(4) 0.050(4) -0.008(4) 0.019(3) -0.007(3)
C16 0.030(3) 0.045(4) 0.042(4) -0.005(3) 0.024(3) -0.001(3)
C17 0.027(3) 0.033(3) 0.028(3) 0.000(2) 0.017(2) 0.004(2)
C18 0.028(3) 0.035(3) 0.029(3) -0.002(3) 0.015(3) -0.004(3)
O5 0.099(5) 0.132(7) 0.106(5) -0.058(5) 0.067(5) -0.021(5)
O6 0.0725(16) 0.0444(13) 0.0652(15) 0.000 0.0448(14) 0.000

loop_
_atom_type_symbol
_atom_type_description
_atom_type_scat_dispersion_real
_atom_type_scat_dispersion_imag
_atom_type_scat_source
C C 0.0033 0.0016 'International Tables Vol C Tables 4.2.6.8 and 6.1.1.4'
H H 0.0000 0.0000 'International Tables Vol C Tables 4.2.6.8 and 6.1.1.4'
Ag Ag -0.8971 1.1015 'International Tables Vol C Tables 4.2.6.8 and 6.1.1.4'
Cl Cl 0.1484 0.1585 'International Tables Vol C Tables 4.2.6.8 and 6.1.1.4'
N N 0.0061 0.0033 'International Tables Vol C Tables 4.2.6.8 and 6.1.1.4'
O O 0.0106 0.0060 'International Tables Vol C Tables 4.2.6.8 and 6.1.1.4'

loop_
_geom_angle_atom_site_label_1
_geom_angle_atom_site_label_2
_geom_angle_atom_site_label_3
_geom_angle
_geom_angle_site_symmetry_1
_geom_angle_site_symmetry_3
O5 Cl1 O5 111.9(8) . 2_655
O5 Cl1 O6 108.7(4) . 2_655
O5 Cl1 O6 108.3(4) 2_655 2_655
O5 Cl1 O6 108.3(4) . .
O5 Cl1 O6 108.7(4) 2_655 .
O6 Cl1 O6 111.1(5) 2_655 .
N1 Ag1 N1 168.7(3) 2_556 .
N2 Ag2 N2 180.000(1) 3_777 .
C5 N1 C1 117.2(5) . .
C5 N1 Ag1 122.1(4) . .
C1 N1 Ag1 120.5(4) . .
C8 N2 C9 116.8(5) . .
C8 N2 Ag2 122.7(4) . .
C9 N2 Ag2 120.1(4) . .
N1 C1 C2 123.0(6) . .
N1 C1 H1 118.5 . .
C2 C1 H1 118.5 . .
C3 C2 C1 119.9(6) . .
C3 C2 H2 120.0 . .
C1 C2 H2 120.0 . .
C2 C3 C4 116.9(5) . .
C2 C3 C6 121.5(6) . .
C4 C3 C6 121.6(6) . .
C5 C4 C3 120.0(6) . .
C5 C4 H4A 120.0 . .
C3 C4 H4A 120.0 . .
N1 C5 C4 122.9(6) . .
N1 C5 H5 118.6 . .
C4 C5 H5 118.6 . .
C10 C6 C7 116.5(5) . .
C10 C6 C3 121.3(6) . .
C7 C6 C3 122.2(6) . .
C8 C7 C6 119.7(6) . .
C8 C7 H7 120.2 . .
C6 C7 H7 120.2 . .
N2 C8 C7 123.8(6) . .
N2 C8 H8 118.1 . .
C7 C8 H8 118.1 . .
N2 C9 C10 123.1(6) . .
N2 C9 H9 118.4 . .
C10 C9 H9 118.4 . .
C6 C10 C9 120.0(6) . .
C6 C10 H10 120.0 . .
C9 C10 H10 120.0 . .
C18 O4 H4 109.5 . .
C16 C11 C12 120.0(5) . .
C16 C11 C17 118.8(5) . .
C12 C11 C17 120.8(5) . .
C13 C12 C11 118.6(5) . .
C13 C12 C12 122.3(5) . 2_556
C11 C12 C12 119.1(5) . 2_556
C14 C13 C12 119.9(5) . .
C14 C13 C18 118.6(5) . .
C12 C13 C18 121.4(5) . .
C15 C14 C13 121.0(6) . .
C15 C14 H14 119.5 . .
C13 C14 H14 119.5 . .
C14 C15 C16 119.7(6) . .
C14 C15 H15 120.1 . .
C16 C15 H15 120.1 . .
C15 C16 C11 120.5(5) . .
C15 C16 H16 119.8 . .
C11 C16 H16 119.8 . .
O1 C17 O2 121.5(5) . .
O1 C17 C11 122.2(5) . .
O2 C17 C11 116.2(5) . .
O3 C18 O4 123.2(6) . .
O3 C18 C13 124.8(5) . .
O4 C18 C13 112.0(5) . .

loop_
_geom_bond_atom_site_label_1
_geom_bond_atom_site_label_2
_geom_bond_distance
_geom_bond_site_symmetry_2
Cl1 O5 1.395(7) .
Cl1 O5 1.395(7) 2_655
Cl1 O6 1.435(6) 2_655
Cl1 O6 1.435(6) .
Ag1 N1 2.191(5) 2_556
Ag1 N1 2.191(5) .
Ag2 N2 2.185(5) 3_777
Ag2 N2 2.185(5) .
N1 C5 1.341(8) .
N1 C1 1.341(8) .
N2 C8 1.331(9) .
N2 C9 1.332(9) .
C1 C2 1.381(8) .
C1 H1 0.9300 .
C2 C3 1.380(9) .
C2 H2 0.9300 .
C3 C4 1.396(9) .
C3 C6 1.488(8) .
C4 C5 1.374(9) .
C4 H4A 0.9300 .
C5 H5 0.9300 .
C6 C10 1.384(9) .
C6 C7 1.389(8) .
C7 C8 1.377(8) .
C7 H7 0.9300 .
C8 H8 0.9300 .
C9 C10 1.385(9) .
C9 H9 0.9300 .
C10 H10 0.9300 .
O1 C17 1.230(6) .
O2 C17 1.289(7) .
O3 C18 1.200(7) .
O4 C18 1.311(7) .
O4 H4 0.8200 .
C11 C16 1.388(8) .
C11 C12 1.405(8) .
C11 C17 1.490(8) .
C12 C13 1.396(8) .
C12 C12 1.494(10) 2_556
C13 C14 1.391(8) .
C13 C18 1.493(8) .
C14 C15 1.367(9) .
C14 H14 0.9300 .
C15 C16 1.379(9) .
C15 H15 0.9300 .
C16 H16 0.9300 .

loop_
_geom_torsion_atom_site_label_1
_geom_torsion_atom_site_label_2
_geom_torsion_atom_site_label_3
_geom_torsion_atom_site_label_4
_geom_torsion
_geom_torsion_site_symmetry_1
_geom_torsion_site_symmetry_4
N1 Ag1 N1 C5 19.7(5) 2_556 .
N1 Ag1 N1 C1 -156.9(5) 2_556 .
C5 N1 C1 C2 0.4(10) . .
Ag1 N1 C1 C2 177.1(5) . .
N1 C1 C2 C3 -1.9(10) . .
C1 C2 C3 C4 2.1(9) . .
C1 C2 C3 C6 -178.0(6) . .
C2 C3 C4 C5 -1.0(9) . .
C6 C3 C4 C5 179.1(6) . .
C1 N1 C5 C4 0.8(10) . .
Ag1 N1 C5 C4 -175.9(5) . .
C3 C4 C5 N1 -0.5(11) . .
C2 C3 C6 C10 153.9(7) . .
C4 C3 C6 C10 -26.2(10) . .
C2 C3 C6 C7 -26.7(9) . .
C4 C3 C6 C7 153.2(6) . .
C10 C6 C7 C8 1.0(9) . .
C3 C6 C7 C8 -178.5(6) . .
C9 N2 C8 C7 0.1(11) . .
Ag2 N2 C8 C7 173.4(5) . .
C6 C7 C8 N2 -0.5(11) . .
C8 N2 C9 C10 -0.2(11) . .
Ag2 N2 C9 C10 -173.7(6) . .
C7 C6 C10 C9 -1.1(10) . .
C3 C6 C10 C9 178.4(6) . .
N2 C9 C10 C6 0.7(12) . .
C16 C11 C12 C13 -6.0(8) . .
C17 C11 C12 C13 166.6(5) . .
C16 C11 C12 C12 177.7(5) . 2_556
C17 C11 C12 C12 -9.8(8) . 2_556
C11 C12 C13 C14 2.0(8) . .
C12 C12 C13 C14 178.2(5) 2_556 .
C11 C12 C13 C18 -179.9(5) . .
C12 C12 C13 C18 -3.6(8) 2_556 .
C12 C13 C14 C15 2.4(9) . .
C18 C13 C14 C15 -175.9(6) . .
C13 C14 C15 C16 -2.7(10) . .
C14 C15 C16 C11 -1.4(10) . .
C12 C11 C16 C15 5.7(9) . .
C17 C11 C16 C15 -166.9(6) . .
C16 C11 C17 O1 -58.5(8) . .
C12 C11 C17 O1 128.9(6) . .
C16 C11 C17 O2 117.6(6) . .
C12 C11 C17 O2 -55.0(7) . .
C14 C13 C18 O3 130.4(7) . .
C12 C13 C18 O3 -47.9(9) . .
C14 C13 C18 O4 -48.1(8) . .
C12 C13 C18 O4 133.7(6) . .
